data_7038803
loop_
_publ_author_name
'Fiedler, Tobias'
'Bhuvanesh, Nattamai'
'Hampel, Frank'
'Reibenspies, Joseph H.'
'Gladysz, John A.'

_publ_section_title
;
 Gyroscope like molecules consisting of trigonal or square planar osmium
 rotators within three-spoked dibridgehead diphosphine stators: syntheses,
 substitution reactions, structures, and dynamic properties.
;
_journal_issue 16
_journal_name_full 'Dalton transactions (Cambridge, England : 2003)'
_journal_page_first 7131
_journal_page_last 7147
_journal_paper_doi 10.1039/c6dt00692b
_journal_volume 45
_journal_year 2016
_chemical_formula_sum 'C46 H90 O2 Os P2'
_chemical_formula_weight 927.31
_chemical_name_systematic
;
 ?
;
_space_group_crystal_system monoclinic
_space_group_IT_number 14
_space_group_name_Hall '-P 2yn'
_space_group_name_H-M_alt 'P 1 21/n 1'
_symmetry_space_group_name_Hall '-P 2yn'
_symmetry_space_group_name_H-M 'P 1 21/n 1'
_atom_sites_solution_hydrogens geom
_audit_creation_method SHELXL-2014
_audit_update_record
;
2016-01-14 deposited with the CCDC.
2016-03-16 downloaded from the CCDC.
;
_cell_angle_alpha 90
_cell_angle_beta 96.549(7)
_cell_angle_gamma 90
_cell_formula_units_Z 4
_cell_length_a 13.496(8)
_cell_length_b 17.609(10)
_cell_length_c 19.880(11)
_cell_measurement_reflns_used 9841
_cell_measurement_temperature 110(2)
_cell_measurement_theta_max 28.93
_cell_measurement_theta_min 2.36
_cell_volume 4694(5)
_computing_cell_refinement 'APEXII (Bruker, 2012a)'
_computing_data_collection 'APEXII (Bruker, 2012a)'
_computing_data_reduction 'SAINT (Bruker, 2012b)'
_computing_molecular_graphics 'shelXLe (H\"ubschle 2011)'
_computing_publication_material 'Ciftab (Sheldrick, 2008)'
_computing_structure_refinement 'SHELXL-2014 (Sheldrick, 2014)'
_computing_structure_solution 'SHELXS (Sheldrick 2008)'
_diffrn_ambient_temperature 110(2)
_diffrn_measured_fraction_theta_full 0.997
_diffrn_measured_fraction_theta_max 0.939
_diffrn_measurement_device_type 'Bruker APEXII'
_diffrn_measurement_method 'phi and omega scans'
_diffrn_radiation_type MoK\a
_diffrn_radiation_wavelength 0.71073
_diffrn_reflns_av_R_equivalents 0.0352
_diffrn_reflns_av_unetI/netI 0.0259
_diffrn_reflns_Laue_measured_fraction_full 0.997
_diffrn_reflns_Laue_measured_fraction_max 0.939
_diffrn_reflns_limit_h_max 17
_diffrn_reflns_limit_h_min -18
_diffrn_reflns_limit_k_max 23
_diffrn_reflns_limit_k_min -24
_diffrn_reflns_limit_l_max 25
_diffrn_reflns_limit_l_min -25
_diffrn_reflns_number 56220
_diffrn_reflns_point_group_measured_fraction_full 0.997
_diffrn_reflns_point_group_measured_fraction_max 0.939
_diffrn_reflns_theta_full 25.242
_diffrn_reflns_theta_max 29.127
_diffrn_reflns_theta_min 1.549
_exptl_absorpt_coefficient_mu 2.818
_exptl_absorpt_correction_T_max 0.7658
_exptl_absorpt_correction_T_min 0.4852
_exptl_absorpt_correction_type multi-scan
_exptl_absorpt_process_details
;
SADABS-2009/1 (Bruker,2009) was employed for absorption correction.
The \l/2 correction was not applied
;
_exptl_crystal_colour 'colorless '
_exptl_crystal_density_diffrn 1.312
_exptl_crystal_description block
_exptl_crystal_F_000 1952
_exptl_crystal_size_max 0.300
_exptl_crystal_size_mid 0.300
_exptl_crystal_size_min 0.100
_refine_diff_density_max 0.521
_refine_diff_density_min -0.615
_refine_diff_density_rms 0.071
_refine_ls_extinction_method none
_refine_ls_goodness_of_fit_ref 1.070
_refine_ls_hydrogen_treatment constr
_refine_ls_matrix_type full
_refine_ls_number_parameters 488
_refine_ls_number_reflns 11876
_refine_ls_number_restraints 28
_refine_ls_restrained_S_all 1.075
_refine_ls_R_factor_all 0.0341
_refine_ls_R_factor_gt 0.0197
_refine_ls_shift/su_max 0.002
_refine_ls_shift/su_mean 0.000
_refine_ls_structure_factor_coef Fsqd
_refine_ls_weighting_details 'w=1/[\s^2^(Fo^2^)+(0.0146P)^2^+3.0744P] where P=(Fo^2^+2Fc^2^)/3'
_refine_ls_weighting_scheme calc
_refine_ls_wR_factor_gt 0.0437
_refine_ls_wR_factor_ref 0.0522
_reflns_Friedel_coverage 0.000
_reflns_number_gt 9230
_reflns_number_total 11876
_reflns_threshold_expression 'I > 2\s(I)'
_cod_data_source_file c6dt00692b2.cif
_cod_data_source_block jg
_cod_depositor_comments 'Adding full bibliography for 7038796--7038804.cif.'
_cod_database_code 7038803
_shelx_space_group_comment
;
The symmetry employed for this shelxl refinement is uniquely defined
by the following loop, which should always be used as a source of
symmetry information in preference to the above space-group names.
They are only intended as comments.
;
_shelx_estimated_absorpt_t_min 0.485
_shelx_estimated_absorpt_t_max 0.766
_shelxl_version_number 2014-3

loop_
_space_group_symop_operation_xyz
'x, y, z'
'-x+1/2, y+1/2, -z+1/2'
'-x, -y, -z'
'x-1/2, -y-1/2, z-1/2'

loop_
_atom_site_label
_atom_site_type_symbol
_atom_site_fract_x
_atom_site_fract_y
_atom_site_fract_z
_atom_site_U_iso_or_equiv
_atom_site_adp_type
_atom_site_occupancy
_atom_site_site_symmetry_order
_atom_site_calc_flag
_atom_site_refinement_flags_posn
_atom_site_refinement_flags_adp
_atom_site_refinement_flags_occupancy
_atom_site_disorder_assembly
_atom_site_disorder_group
Os1 Os 0.47399(2) 0.74886(2) 0.03162(2) 0.01871(3) Uani 1 1 d D . . . .
P1 P 0.33620(3) 0.71213(3) -0.04631(2) 0.01748(9) Uani 1 1 d . . . . .
P2 P 0.62373(4) 0.78700(3) 0.09718(2) 0.01834(9) Uani 1 1 d . . . . .
C1M C 0.5062(6) 0.6304(3) 0.0528(4) 0.0219(15) Uani 0.5 1 d D U P A 1
H1MA H 0.5483 0.6105 0.0198 0.033 Uiso 0.5 1 calc R U P A 1
H1MB H 0.5411 0.6253 0.0985 0.033 Uiso 0.5 1 calc R U P A 1
H1MC H 0.4436 0.6017 0.0496 0.033 Uiso 0.5 1 calc R U P A 1
C1A C 0.5108(6) 0.6424(3) 0.0430(3) 0.0178(14) Uani 0.5 1 d D U P A 2
O1A O 0.5337(2) 0.57677(16) 0.05060(15) 0.0289(6) Uani 0.5 1 d . . P A 2
C2M C 0.4350(5) 0.8671(3) 0.0163(4) 0.0154(13) Uani 0.5 1 d D U P A 1
H2MA H 0.4654 0.8867 -0.0227 0.023 Uiso 0.5 1 calc R U P A 1
H2MB H 0.3624 0.8721 0.0079 0.023 Uiso 0.5 1 calc R U P A 1
H2MC H 0.4597 0.8962 0.0569 0.023 Uiso 0.5 1 calc R U P A 1
C2A C 0.4469(6) 0.8552(4) 0.0119(4) 0.0255(19) Uani 0.5 1 d D U P A 2
O2A O 0.4256(2) 0.92052(18) -0.00190(17) 0.0361(7) Uani 0.5 1 d . . P A 2
C3 C 0.39815(15) 0.74883(11) 0.10693(10) 0.0226(4) Uani 1 1 d . . . . .
O3 O 0.35201(11) 0.74881(9) 0.15195(8) 0.0297(3) Uani 1 1 d . . . . .
C4 C 0.56102(15) 0.74897(12) -0.05614(10) 0.0252(4) Uani 1 1 d . . . . .
H4A H 0.5155 0.7447 -0.0981 0.038 Uiso 1 1 calc R U . . .
H4B H 0.6072 0.7058 -0.0526 0.038 Uiso 1 1 calc R U . . .
H4C H 0.5989 0.7964 -0.0566 0.038 Uiso 1 1 calc R U . . .
C5 C 0.28254(14) 0.78347(12) -0.10713(10) 0.0213(4) Uani 1 1 d . . . . .
H5A H 0.2266 0.7596 -0.1362 0.026 Uiso 1 1 calc R U . . .
H5B H 0.2542 0.8248 -0.0815 0.026 Uiso 1 1 calc R U . . .
C6 C 0.35346(14) 0.81882(11) -0.15300(10) 0.0223(4) Uani 1 1 d . . . . .
H6A H 0.4178 0.8300 -0.1257 0.027 Uiso 1 1 calc R U . . .
H6B H 0.3664 0.7815 -0.1882 0.027 Uiso 1 1 calc R U . . .
C7 C 0.31335(14) 0.89175(12) -0.18755(11) 0.0246(4) Uani 1 1 d . . . . .
H7A H 0.2948 0.9276 -0.1527 0.030 Uiso 1 1 calc R U . . .
H7B H 0.2522 0.8798 -0.2181 0.030 Uiso 1 1 calc R U . . .
C8 C 0.38893(14) 0.93024(12) -0.22844(10) 0.0239(4) Uani 1 1 d . . . . .
H8A H 0.4111 0.8929 -0.2608 0.029 Uiso 1 1 calc R U . . .
H8B H 0.3552 0.9723 -0.2551 0.029 Uiso 1 1 calc R U . . .
C9 C 0.48056(15) 0.96184(11) -0.18535(10) 0.0227(4) Uani 1 1 d . . . . .
H9A H 0.4589 0.9990 -0.1526 0.027 Uiso 1 1 calc R U . . .
H9B H 0.5154 0.9199 -0.1592 0.027 Uiso 1 1 calc R U . . .
C10 C 0.55278(15) 1.00034(11) -0.22826(10) 0.0245(4) Uani 1 1 d . . . . .
H10A H 0.5154 1.0380 -0.2582 0.029 Uiso 1 1 calc R U . . .
H10B H 0.5794 0.9616 -0.2575 0.029 Uiso 1 1 calc R U . . .
C11 C 0.64039(15) 1.04043(11) -0.18740(11) 0.0269(4) Uani 1 1 d . . . . .
H11A H 0.6778 1.0692 -0.2191 0.032 Uiso 1 1 calc R U . . .
H11B H 0.6136 1.0776 -0.1568 0.032 Uiso 1 1 calc R U . . .
C12 C 0.71296(15) 0.98780(11) -0.14512(11) 0.0249(4) Uani 1 1 d . . . . .
H12A H 0.6767 0.9596 -0.1125 0.030 Uiso 1 1 calc R U . . .
H12B H 0.7404 0.9504 -0.1752 0.030 Uiso 1 1 calc R U . . .
C13 C 0.79849(15) 1.03237(12) -0.10668(11) 0.0287(5) Uani 1 1 d . . . . .
H13A H 0.8259 1.0675 -0.1388 0.034 Uiso 1 1 calc R U . . .
H13B H 0.7711 1.0637 -0.0718 0.034 Uiso 1 1 calc R U . . .
C14 C 0.88400(15) 0.98464(13) -0.07209(11) 0.0284(5) Uani 1 1 d . . . . .
H14A H 0.9350 1.0193 -0.0493 0.034 Uiso 1 1 calc R U . . .
H14B H 0.9153 0.9566 -0.1073 0.034 Uiso 1 1 calc R U . . .
C15 C 0.85452(15) 0.92740(12) -0.01986(10) 0.0245(4) Uani 1 1 d . . . . .
H15A H 0.8027 0.8932 -0.0424 0.029 Uiso 1 1 calc R U . . .
H15B H 0.9135 0.8959 -0.0044 0.029 Uiso 1 1 calc R U . . .
C16 C 0.81502(16) 0.96238(12) 0.04221(10) 0.0261(4) Uani 1 1 d . . . . .
H16A H 0.7597 0.9975 0.0271 0.031 Uiso 1 1 calc R U . . .
H16B H 0.8688 0.9924 0.0678 0.031 Uiso 1 1 calc R U . . .
C17 C 0.77753(15) 0.90214(12) 0.08938(10) 0.0253(4) Uani 1 1 d . . . . .
H17A H 0.8288 0.8622 0.0989 0.030 Uiso 1 1 calc R U . . .
H17B H 0.7660 0.9260 0.1329 0.030 Uiso 1 1 calc R U . . .
C18 C 0.68092(15) 0.86651(13) 0.05675(10) 0.0275(4) Uani 1 1 d . . . . .
H18A H 0.6929 0.8495 0.0109 0.033 Uiso 1 1 calc R U . . .
H18B H 0.6305 0.9075 0.0506 0.033 Uiso 1 1 calc R U . . .
C19 C 0.60787(15) 0.82235(11) 0.18192(9) 0.0210(4) Uani 1 1 d . . . . .
H19A H 0.6700 0.8483 0.2008 0.025 Uiso 1 1 calc R U . . .
H19B H 0.5536 0.8604 0.1781 0.025 Uiso 1 1 calc R U . . .
C20 C 0.58336(14) 0.76001(10) 0.23145(9) 0.0192(4) Uani 1 1 d . . . . .
H20A H 0.5430 0.7201 0.2061 0.023 Uiso 1 1 calc R U . . .
H20B H 0.6462 0.7364 0.2520 0.023 Uiso 1 1 calc R U . . .
C21 C 0.52613(14) 0.79059(11) 0.28771(9) 0.0204(4) Uani 1 1 d . . . . .
H21A H 0.5693 0.8268 0.3156 0.024 Uiso 1 1 calc R U . . .
H21B H 0.4671 0.8189 0.2669 0.024 Uiso 1 1 calc R U . . .
C22 C 0.49172(15) 0.72907(11) 0.33356(10) 0.0217(4) Uani 1 1 d . . . . .
H22A H 0.5510 0.7050 0.3588 0.026 Uiso 1 1 calc R U . . .
H22B H 0.4556 0.6895 0.3052 0.026 Uiso 1 1 calc R U . . .
C23 C 0.42348(16) 0.75912(11) 0.38441(11) 0.0246(4) Uani 1 1 d . . . . .
H23A H 0.4095 0.7172 0.4151 0.030 Uiso 1 1 calc R U . . .
H23B H 0.4595 0.7992 0.4123 0.030 Uiso 1 1 calc R U . . .
C24 C 0.32427(14) 0.79163(11) 0.35197(10) 0.0233(4) Uani 1 1 d . . . . .
H24A H 0.2889 0.8145 0.3880 0.028 Uiso 1 1 calc R U . . .
H24B H 0.3383 0.8328 0.3205 0.028 Uiso 1 1 calc R U . . .
C25 C 0.25531(15) 0.73404(11) 0.31323(11) 0.0229(4) Uani 1 1 d . . . . .
H25A H 0.2283 0.6995 0.3460 0.027 Uiso 1 1 calc R U . . .
H25B H 0.2945 0.7030 0.2842 0.027 Uiso 1 1 calc R U . . .
C26 C 0.16869(15) 0.77104(11) 0.26909(11) 0.0235(4) Uani 1 1 d . . . . .
H26A H 0.1328 0.8054 0.2974 0.028 Uiso 1 1 calc R U . . .
H26B H 0.1954 0.8021 0.2338 0.028 Uiso 1 1 calc R U . . .
C27 C 0.09548(15) 0.71302(11) 0.23522(10) 0.0233(4) Uani 1 1 d . . . . .
H27A H 0.0600 0.6888 0.2705 0.028 Uiso 1 1 calc R U . . .
H27B H 0.1338 0.6729 0.2148 0.028 Uiso 1 1 calc R U . . .
C28 C 0.01796(15) 0.74504(12) 0.18025(11) 0.0250(4) Uani 1 1 d . . . . .
H28A H -0.0180 0.7871 0.2000 0.030 Uiso 1 1 calc R U . . .
H28B H -0.0314 0.7048 0.1664 0.030 Uiso 1 1 calc R U . . .
C29 C 0.06059(16) 0.77461(12) 0.11694(11) 0.0245(4) Uani 1 1 d . . . . .
H29A H 0.0062 0.7985 0.0866 0.029 Uiso 1 1 calc R U . . .
H29B H 0.1108 0.8143 0.1306 0.029 Uiso 1 1 calc R U . . .
C30 C 0.10900(14) 0.71297(11) 0.07789(10) 0.0219(4) Uani 1 1 d . . . . .
H30A H 0.0564 0.6785 0.0569 0.026 Uiso 1 1 calc R U . . .
H30B H 0.1543 0.6827 0.1101 0.026 Uiso 1 1 calc R U . . .
C31 C 0.16802(14) 0.74394(10) 0.02266(10) 0.0202(4) Uani 1 1 d . . . . .
H31A H 0.2164 0.7823 0.0426 0.024 Uiso 1 1 calc R U . . .
H31B H 0.1217 0.7694 -0.0125 0.024 Uiso 1 1 calc R U . . .
C32 C 0.22423(14) 0.68066(11) -0.01025(10) 0.0217(4) Uani 1 1 d . . . . .
H32A H 0.1783 0.6569 -0.0466 0.026 Uiso 1 1 calc R U . . .
H32B H 0.2436 0.6412 0.0242 0.026 Uiso 1 1 calc R U . . .
C33 C 0.72167(14) 0.71524(12) 0.11670(10) 0.0225(4) Uani 1 1 d . . . . .
H33A H 0.7781 0.7393 0.1452 0.027 Uiso 1 1 calc R U . . .
H33B H 0.6950 0.6746 0.1440 0.027 Uiso 1 1 calc R U . . .
C34 C 0.76212(15) 0.67841(12) 0.05555(10) 0.0234(4) Uani 1 1 d . . . . .
H34A H 0.7062 0.6705 0.0195 0.028 Uiso 1 1 calc R U . . .
H34B H 0.8100 0.7137 0.0378 0.028 Uiso 1 1 calc R U . . .
C35 C 0.81371(15) 0.60274(12) 0.07177(10) 0.0257(4) Uani 1 1 d . . . . .
H35A H 0.7677 0.5689 0.0930 0.031 Uiso 1 1 calc R U . . .
H35B H 0.8730 0.6113 0.1051 0.031 Uiso 1 1 calc R U . . .
C36 C 0.84665(15) 0.56287(12) 0.00936(10) 0.0256(4) Uani 1 1 d . . . . .
H36A H 0.8877 0.5986 -0.0141 0.031 Uiso 1 1 calc R U . . .
H36B H 0.8893 0.5190 0.0246 0.031 Uiso 1 1 calc R U . . .
C37 C 0.76054(15) 0.53484(11) -0.04102(10) 0.0230(4) Uani 1 1 d . . . . .
H37A H 0.7202 0.4981 -0.0181 0.028 Uiso 1 1 calc R U . . .
H37B H 0.7171 0.5784 -0.0559 0.028 Uiso 1 1 calc R U . . .
C38 C 0.79590(16) 0.49696(11) -0.10312(10) 0.0250(4) Uani 1 1 d . . . . .
H38A H 0.8472 0.4586 -0.0877 0.030 Uiso 1 1 calc R U . . .
H38B H 0.8281 0.5359 -0.1293 0.030 Uiso 1 1 calc R U . . .
C39 C 0.71357(16) 0.45822(11) -0.15021(11) 0.0274(4) Uani 1 1 d . . . . .
H39A H 0.7448 0.4305 -0.1856 0.033 Uiso 1 1 calc R U . . .
H39B H 0.6804 0.4202 -0.1237 0.033 Uiso 1 1 calc R U . . .
C40 C 0.63416(16) 0.51139(11) -0.18477(10) 0.0260(4) Uani 1 1 d . . . . .
H40A H 0.6664 0.5491 -0.2121 0.031 Uiso 1 1 calc R U . . .
H40B H 0.6023 0.5393 -0.1498 0.031 Uiso 1 1 calc R U . . .
C41 C 0.55399(16) 0.46873(12) -0.23057(11) 0.0287(5) Uani 1 1 d . . . . .
H41A H 0.5155 0.4368 -0.2018 0.034 Uiso 1 1 calc R U . . .
H41B H 0.5873 0.4343 -0.2603 0.034 Uiso 1 1 calc R U . . .
C42 C 0.48107(16) 0.51926(13) -0.27492(11) 0.0294(5) Uani 1 1 d . . . . .
H42A H 0.5189 0.5478 -0.3065 0.035 Uiso 1 1 calc R U . . .
H42B H 0.4328 0.4863 -0.3025 0.035 Uiso 1 1 calc R U . . .
C43 C 0.42283(15) 0.57602(12) -0.23648(10) 0.0247(4) Uani 1 1 d . . . . .
H43A H 0.4709 0.6067 -0.2065 0.030 Uiso 1 1 calc R U . . .
H43B H 0.3864 0.6110 -0.2696 0.030 Uiso 1 1 calc R U . . .
C44 C 0.34867(16) 0.54024(12) -0.19399(11) 0.0273(4) Uani 1 1 d . . . . .
H44A H 0.3840 0.5036 -0.1620 0.033 Uiso 1 1 calc R U . . .
H44B H 0.2980 0.5119 -0.2240 0.033 Uiso 1 1 calc R U . . .
C45 C 0.29619(15) 0.59969(12) -0.15390(10) 0.0255(4) Uani 1 1 d . . . . .
H45A H 0.2724 0.6422 -0.1841 0.031 Uiso 1 1 calc R U . . .
H45B H 0.2376 0.5764 -0.1362 0.031 Uiso 1 1 calc R U . . .
C46 C 0.36833(15) 0.62977(12) -0.09515(10) 0.0253(4) Uani 1 1 d . . . . .
H46A H 0.4317 0.6418 -0.1135 0.030 Uiso 1 1 calc R U . . .
H46B H 0.3825 0.5873 -0.0628 0.030 Uiso 1 1 calc R U . . .

loop_
_atom_site_aniso_label
_atom_site_aniso_U_11
_atom_site_aniso_U_22
_atom_site_aniso_U_33
_atom_site_aniso_U_23
_atom_site_aniso_U_13
_atom_site_aniso_U_12
Os1 0.01464(4) 0.02944(4) 0.01217(4) 0.00001(3) 0.00208(3) -0.00002(3)
P1 0.0168(2) 0.0205(2) 0.0151(2) -0.00009(18) 0.00209(17) 0.00004(18)
P2 0.0173(2) 0.0239(2) 0.0139(2) -0.00050(19) 0.00241(17) -0.00111(19)
C1M 0.023(2) 0.017(2) 0.025(2) 0.0061(15) -0.0025(15) -0.0022(15)
C1A 0.0180(16) 0.0174(16) 0.0178(16) 0.0025(9) 0.0006(9) -0.0005(9)
O1A 0.0337(16) 0.0183(14) 0.0335(17) 0.0025(12) -0.0012(13) 0.0047(12)
C2M 0.0173(19) 0.0080(18) 0.0195(19) -0.0003(14) -0.0037(14) 0.0043(14)
C2A 0.025(2) 0.025(2) 0.026(2) -0.0013(10) 0.0029(10) 0.0010(10)
O2A 0.0409(19) 0.0255(17) 0.0409(19) 0.0000(14) -0.0004(15) 0.0010(14)
C3 0.0202(9) 0.0281(10) 0.0186(9) -0.0011(8) -0.0009(7) -0.0018(8)
O3 0.0249(8) 0.0449(9) 0.0204(7) -0.0019(6) 0.0073(6) -0.0028(7)
C4 0.0203(9) 0.0394(11) 0.0163(9) -0.0039(9) 0.0043(7) -0.0032(9)
C5 0.0187(9) 0.0248(10) 0.0199(9) 0.0025(8) -0.0003(7) -0.0003(8)
C6 0.0216(9) 0.0254(10) 0.0198(9) 0.0040(8) 0.0028(8) 0.0008(8)
C7 0.0196(9) 0.0271(10) 0.0265(10) 0.0065(8) -0.0002(8) 0.0015(8)
C8 0.0225(10) 0.0257(10) 0.0229(10) 0.0069(8) 0.0003(8) 0.0013(8)
C9 0.0241(10) 0.0216(9) 0.0224(10) 0.0010(8) 0.0021(8) -0.0018(8)
C10 0.0234(10) 0.0214(10) 0.0283(11) 0.0049(8) 0.0024(8) 0.0003(8)
C11 0.0252(10) 0.0212(10) 0.0339(12) 0.0050(8) 0.0019(9) -0.0028(8)
C12 0.0227(10) 0.0204(10) 0.0312(11) 0.0055(8) 0.0005(8) -0.0020(8)
C13 0.0261(11) 0.0274(11) 0.0319(12) 0.0064(9) 0.0002(9) -0.0089(9)
C14 0.0217(10) 0.0359(12) 0.0276(11) 0.0051(9) 0.0025(8) -0.0072(9)
C15 0.0237(10) 0.0273(10) 0.0228(10) 0.0018(8) 0.0040(8) -0.0020(8)
C16 0.0274(10) 0.0248(10) 0.0262(11) -0.0017(8) 0.0036(9) -0.0068(8)
C17 0.0244(10) 0.0304(11) 0.0210(10) -0.0025(8) 0.0018(8) -0.0043(8)
C18 0.0210(10) 0.0395(12) 0.0217(10) 0.0060(9) 0.0010(8) -0.0051(9)
C19 0.0244(10) 0.0218(9) 0.0174(9) -0.0020(7) 0.0041(8) -0.0005(7)
C20 0.0201(9) 0.0221(10) 0.0154(9) 0.0003(7) 0.0027(7) 0.0006(7)
C21 0.0224(9) 0.0220(10) 0.0169(9) -0.0004(7) 0.0032(7) -0.0002(8)
C22 0.0207(9) 0.0237(9) 0.0208(10) 0.0025(7) 0.0035(8) 0.0005(7)
C23 0.0243(10) 0.0303(11) 0.0202(10) 0.0017(8) 0.0064(8) -0.0025(8)
C24 0.0240(10) 0.0240(10) 0.0232(10) -0.0032(8) 0.0081(8) -0.0002(8)
C25 0.0226(10) 0.0219(10) 0.0250(10) -0.0011(7) 0.0066(8) -0.0008(7)
C26 0.0226(10) 0.0205(9) 0.0283(11) -0.0004(8) 0.0067(8) -0.0004(7)
C27 0.0258(10) 0.0235(10) 0.0220(10) -0.0015(8) 0.0087(8) -0.0026(8)
C28 0.0215(9) 0.0286(10) 0.0260(10) -0.0036(8) 0.0073(8) 0.0008(8)
C29 0.0244(10) 0.0251(10) 0.0248(10) 0.0019(8) 0.0057(8) 0.0041(8)
C30 0.0212(9) 0.0222(10) 0.0232(10) -0.0016(8) 0.0059(8) -0.0013(8)
C31 0.0181(9) 0.0220(9) 0.0209(9) 0.0015(7) 0.0034(7) -0.0007(7)
C32 0.0216(9) 0.0218(9) 0.0223(10) 0.0001(8) 0.0052(8) -0.0028(7)
C33 0.0199(9) 0.0294(10) 0.0177(9) -0.0029(8) -0.0004(7) 0.0034(8)
C34 0.0214(9) 0.0289(10) 0.0202(9) -0.0017(8) 0.0041(8) 0.0031(8)
C35 0.0252(10) 0.0316(11) 0.0194(10) -0.0028(8) -0.0008(8) 0.0044(8)
C36 0.0241(10) 0.0277(10) 0.0245(10) -0.0029(8) 0.0012(8) 0.0043(8)
C37 0.0249(10) 0.0205(9) 0.0241(10) -0.0017(8) 0.0043(8) 0.0005(8)
C38 0.0282(11) 0.0207(10) 0.0259(10) -0.0014(8) 0.0025(9) 0.0037(8)
C39 0.0322(11) 0.0212(10) 0.0279(11) -0.0060(8) -0.0001(9) 0.0019(8)
C40 0.0309(11) 0.0230(10) 0.0234(10) -0.0044(8) 0.0007(9) 0.0035(8)
C41 0.0313(11) 0.0279(11) 0.0270(11) -0.0089(9) 0.0037(9) -0.0005(9)
C42 0.0282(11) 0.0390(12) 0.0212(10) -0.0082(9) 0.0033(9) 0.0013(9)
C43 0.0268(10) 0.0282(10) 0.0192(10) -0.0020(8) 0.0025(8) -0.0010(8)
C44 0.0270(11) 0.0285(11) 0.0270(11) -0.0092(8) 0.0059(9) -0.0078(8)
C45 0.0230(10) 0.0290(11) 0.0246(10) -0.0061(8) 0.0028(8) -0.0039(8)
C46 0.0252(10) 0.0305(11) 0.0198(10) -0.0041(8) 0.0005(8) 0.0040(8)

loop_
_atom_type_symbol
_atom_type_description
_atom_type_scat_dispersion_real
_atom_type_scat_dispersion_imag
_atom_type_scat_source
C C 0.0033 0.0016 'International Tables Vol C Tables 4.2.6.8 and 6.1.1.4'
H H 0.0000 0.0000 'International Tables Vol C Tables 4.2.6.8 and 6.1.1.4'
O O 0.0106 0.0060 'International Tables Vol C Tables 4.2.6.8 and 6.1.1.4'
P P 0.1023 0.0942 'International Tables Vol C Tables 4.2.6.8 and 6.1.1.4'
Os Os -1.2165 7.6030 'International Tables Vol C Tables 4.2.6.8 and 6.1.1.4'

loop_
_geom_angle_atom_site_label_1
_geom_angle_atom_site_label_2
_geom_angle_atom_site_label_3
_geom_angle
C3 Os1 C2A 93.0(3)
C3 Os1 C1A 93.5(2)
C2A Os1 C1A 173.4(3)
C3 Os1 C2M 88.1(2)
C3 Os1 C1M 87.8(2)
C2M Os1 C1M 175.8(3)
C3 Os1 C4 179.63(8)
C2A Os1 C4 86.8(3)
C1A Os1 C4 86.6(2)
C2M Os1 C4 91.8(2)
C1M Os1 C4 92.4(2)
C3 Os1 P1 93.54(7)
C2A Os1 P1 90.9(3)
C1A Os1 P1 89.1(2)
C2M Os1 P1 90.63(18)
C1M Os1 P1 89.4(2)
C4 Os1 P1 86.12(7)
C3 Os1 P2 93.93(7)
C2A Os1 P2 88.1(3)
C1A Os1 P2 91.1(2)
C2M Os1 P2 89.01(18)
C1M Os1 P2 91.5(2)
C4 Os1 P2 86.42(7)
P1 Os1 P2 172.511(16)
C46 P1 C32 102.98(10)
C46 P1 C5 107.06(10)
C32 P1 C5 100.60(9)
C46 P1 Os1 110.38(7)
C32 P1 Os1 116.60(8)
C5 P1 Os1 117.72(7)
C18 P2 C19 104.10(10)
C18 P2 C33 106.85(10)
C19 P2 C33 101.32(9)
C18 P2 Os1 110.54(7)
C19 P2 Os1 114.82(7)
C33 P2 Os1 117.92(7)
Os1 C1M H1MA 109.5
Os1 C1M H1MB 109.5
H1MA C1M H1MB 109.5
Os1 C1M H1MC 109.5
H1MA C1M H1MC 109.5
H1MB C1M H1MC 109.5
O1A C1A Os1 179.4(6)
Os1 C2M H2MA 109.5
Os1 C2M H2MB 109.5
H2MA C2M H2MB 109.5
Os1 C2M H2MC 109.5
H2MA C2M H2MC 109.5
H2MB C2M H2MC 109.5
O2A C2A Os1 176.9(7)
O3 C3 Os1 179.58(18)
Os1 C4 H4A 109.5
Os1 C4 H4B 109.5
H4A C4 H4B 109.5
Os1 C4 H4C 109.5
H4A C4 H4C 109.5
H4B C4 H4C 109.5
C6 C5 P1 116.45(14)
C6 C5 H5A 108.2
P1 C5 H5A 108.2
C6 C5 H5B 108.2
P1 C5 H5B 108.2
H5A C5 H5B 107.3
C7 C6 C5 113.41(16)
C7 C6 H6A 108.9
C5 C6 H6A 108.9
C7 C6 H6B 108.9
C5 C6 H6B 108.9
H6A C6 H6B 107.7
C6 C7 C8 112.79(16)
C6 C7 H7A 109.0
C8 C7 H7A 109.0
C6 C7 H7B 109.0
C8 C7 H7B 109.0
H7A C7 H7B 107.8
C9 C8 C7 114.14(17)
C9 C8 H8A 108.7
C7 C8 H8A 108.7
C9 C8 H8B 108.7
C7 C8 H8B 108.7
H8A C8 H8B 107.6
C10 C9 C8 112.11(17)
C10 C9 H9A 109.2
C8 C9 H9A 109.2
C10 C9 H9B 109.2
C8 C9 H9B 109.2
H9A C9 H9B 107.9
C9 C10 C11 114.38(18)
C9 C10 H10A 108.7
C11 C10 H10A 108.7
C9 C10 H10B 108.7
C11 C10 H10B 108.7
H10A C10 H10B 107.6
C12 C11 C10 114.86(17)
C12 C11 H11A 108.6
C10 C11 H11A 108.6
C12 C11 H11B 108.6
C10 C11 H11B 108.6
H11A C11 H11B 107.5
C13 C12 C11 111.34(17)
C13 C12 H12A 109.4
C11 C12 H12A 109.4
C13 C12 H12B 109.4
C11 C12 H12B 109.4
H12A C12 H12B 108.0
C14 C13 C12 115.60(18)
C14 C13 H13A 108.4
C12 C13 H13A 108.4
C14 C13 H13B 108.4
C12 C13 H13B 108.4
H13A C13 H13B 107.4
C13 C14 C15 115.23(17)
C13 C14 H14A 108.5
C15 C14 H14A 108.5
C13 C14 H14B 108.5
C15 C14 H14B 108.5
H14A C14 H14B 107.5
C16 C15 C14 115.05(18)
C16 C15 H15A 108.5
C14 C15 H15A 108.5
C16 C15 H15B 108.5
C14 C15 H15B 108.5
H15A C15 H15B 107.5
C15 C16 C17 112.53(17)
C15 C16 H16A 109.1
C17 C16 H16A 109.1
C15 C16 H16B 109.1
C17 C16 H16B 109.1
H16A C16 H16B 107.8
C18 C17 C16 110.45(17)
C18 C17 H17A 109.6
C16 C17 H17A 109.6
C18 C17 H17B 109.6
C16 C17 H17B 109.6
H17A C17 H17B 108.1
C17 C18 P2 120.78(15)
C17 C18 H18A 107.1
P2 C18 H18A 107.1
C17 C18 H18B 107.1
P2 C18 H18B 107.1
H18A C18 H18B 106.8
C20 C19 P2 113.77(13)
C20 C19 H19A 108.8
P2 C19 H19A 108.8
C20 C19 H19B 108.8
P2 C19 H19B 108.8
H19A C19 H19B 107.7
C21 C20 C19 112.41(15)
C21 C20 H20A 109.1
C19 C20 H20A 109.1
C21 C20 H20B 109.1
C19 C20 H20B 109.1
H20A C20 H20B 107.9
C22 C21 C20 113.69(16)
C22 C21 H21A 108.8
C20 C21 H21A 108.8
C22 C21 H21B 108.8
C20 C21 H21B 108.8
H21A C21 H21B 107.7
C21 C22 C23 113.30(17)
C21 C22 H22A 108.9
C23 C22 H22A 108.9
C21 C22 H22B 108.9
C23 C22 H22B 108.9
H22A C22 H22B 107.7
C24 C23 C22 114.39(17)
C24 C23 H23A 108.7
C22 C23 H23A 108.7
C24 C23 H23B 108.7
C22 C23 H23B 108.7
H23A C23 H23B 107.6
C25 C24 C23 114.74(17)
C25 C24 H24A 108.6
C23 C24 H24A 108.6
C25 C24 H24B 108.6
C23 C24 H24B 108.6
H24A C24 H24B 107.6
C24 C25 C26 112.96(17)
C24 C25 H25A 109.0
C26 C25 H25A 109.0
C24 C25 H25B 109.0
C26 C25 H25B 109.0
H25A C25 H25B 107.8
C27 C26 C25 112.56(17)
C27 C26 H26A 109.1
C25 C26 H26A 109.1
C27 C26 H26B 109.1
C25 C26 H26B 109.1
H26A C26 H26B 107.8
C26 C27 C28 115.11(17)
C26 C27 H27A 108.5
C28 C27 H27A 108.5
C26 C27 H27B 108.5
C28 C27 H27B 108.5
H27A C27 H27B 107.5
C27 C28 C29 114.89(17)
C27 C28 H28A 108.5
C29 C28 H28A 108.5
C27 C28 H28B 108.5
C29 C28 H28B 108.5
H28A C28 H28B 107.5
C30 C29 C28 113.51(17)
C30 C29 H29A 108.9
C28 C29 H29A 108.9
C30 C29 H29B 108.9
C28 C29 H29B 108.9
H29A C29 H29B 107.7
C29 C30 C31 113.61(17)
C29 C30 H30A 108.8
C31 C30 H30A 108.8
C29 C30 H30B 108.8
C31 C30 H30B 108.8
H30A C30 H30B 107.7
C30 C31 C32 111.73(16)
C30 C31 H31A 109.3
C32 C31 H31A 109.3
C30 C31 H31B 109.3
C32 C31 H31B 109.3
H31A C31 H31B 107.9
C31 C32 P1 114.65(13)
C31 C32 H32A 108.6
P1 C32 H32A 108.6
C31 C32 H32B 108.6
P1 C32 H32B 108.6
H32A C32 H32B 107.6
C34 C33 P2 115.86(14)
C34 C33 H33A 108.3
P2 C33 H33A 108.3
C34 C33 H33B 108.3
P2 C33 H33B 108.3
H33A C33 H33B 107.4
C35 C34 C33 113.49(17)
C35 C34 H34A 108.9
C33 C34 H34A 108.9
C35 C34 H34B 108.9
C33 C34 H34B 108.9
H34A C34 H34B 107.7
C34 C35 C36 113.40(17)
C34 C35 H35A 108.9
C36 C35 H35A 108.9
C34 C35 H35B 108.9
C36 C35 H35B 108.9
H35A C35 H35B 107.7
C37 C36 C35 114.15(17)
C37 C36 H36A 108.7
C35 C36 H36A 108.7
C37 C36 H36B 108.7
C35 C36 H36B 108.7
H36A C36 H36B 107.6
C38 C37 C36 112.77(17)
C38 C37 H37A 109.0
C36 C37 H37A 109.0
C38 C37 H37B 109.0
C36 C37 H37B 109.0
H37A C37 H37B 107.8
C37 C38 C39 114.68(17)
C37 C38 H38A 108.6
C39 C38 H38A 108.6
C37 C38 H38B 108.6
C39 C38 H38B 108.6
H38A C38 H38B 107.6
C40 C39 C38 115.20(17)
C40 C39 H39A 108.5
C38 C39 H39A 108.5
C40 C39 H39B 108.5
C38 C39 H39B 108.5
H39A C39 H39B 107.5
C39 C40 C41 112.30(17)
C39 C40 H40A 109.1
C41 C40 H40A 109.1
C39 C40 H40B 109.1
C41 C40 H40B 109.1
H40A C40 H40B 107.9
C40 C41 C42 114.98(18)
C40 C41 H41A 108.5
C42 C41 H41A 108.5
C40 C41 H41B 108.5
C42 C41 H41B 108.5
H41A C41 H41B 107.5
C43 C42 C41 115.19(17)
C43 C42 H42A 108.5
C41 C42 H42A 108.5
C43 C42 H42B 108.5
C41 C42 H42B 108.5
H42A C42 H42B 107.5
C44 C43 C42 114.58(18)
C44 C43 H43A 108.6
C42 C43 H43A 108.6
C44 C43 H43B 108.6
C42 C43 H43B 108.6
H43A C43 H43B 107.6
C43 C44 C45 112.21(17)
C43 C44 H44A 109.2
C45 C44 H44A 109.2
C43 C44 H44B 109.2
C45 C44 H44B 109.2
H44A C44 H44B 107.9
C46 C45 C44 109.96(17)
C46 C45 H45A 109.7
C44 C45 H45A 109.7
C46 C45 H45B 109.7
C44 C45 H45B 109.7
H45A C45 H45B 108.2
C45 C46 P1 120.86(15)
C45 C46 H46A 107.1
P1 C46 H46A 107.1
C45 C46 H46B 107.1
P1 C46 H46B 107.1
H46A C46 H46B 106.8

loop_
_geom_bond_atom_site_label_1
_geom_bond_atom_site_label_2
_geom_bond_distance
Os1 C3 1.908(2)
Os1 C2A 1.940(6)
Os1 C1A 1.946(6)
Os1 C2M 2.160(5)
Os1 C1M 2.162(6)
Os1 C4 2.211(2)
Os1 P1 2.3705(10)
Os1 P2 2.3734(11)
P1 C46 1.825(2)
P1 C32 1.831(2)
P1 C5 1.834(2)
P2 C18 1.829(2)
P2 C19 1.831(2)
P2 C33 1.838(2)
C1M H1MA 0.9800
C1M H1MB 0.9800
C1M H1MC 0.9800
C1A O1A 1.201(6)
C2M H2MA 0.9800
C2M H2MB 0.9800
C2M H2MC 0.9800
C2A O2A 1.209(7)
C3 O3 1.147(3)
C4 H4A 0.9800
C4 H4B 0.9800
C4 H4C 0.9800
C5 C6 1.528(3)
C5 H5A 0.9900
C5 H5B 0.9900
C6 C7 1.526(3)
C6 H6A 0.9900
C6 H6B 0.9900
C7 C8 1.533(3)
C7 H7A 0.9900
C7 H7B 0.9900
C8 C9 1.527(3)
C8 H8A 0.9900
C8 H8B 0.9900
C9 C10 1.526(3)
C9 H9A 0.9900
C9 H9B 0.9900
C10 C11 1.529(3)
C10 H10A 0.9900
C10 H10B 0.9900
C11 C12 1.529(3)
C11 H11A 0.9900
C11 H11B 0.9900
C12 C13 1.527(3)
C12 H12A 0.9900
C12 H12B 0.9900
C13 C14 1.526(3)
C13 H13A 0.9900
C13 H13B 0.9900
C14 C15 1.532(3)
C14 H14A 0.9900
C14 H14B 0.9900
C15 C16 1.529(3)
C15 H15A 0.9900
C15 H15B 0.9900
C16 C17 1.539(3)
C16 H16A 0.9900
C16 H16B 0.9900
C17 C18 1.524(3)
C17 H17A 0.9900
C17 H17B 0.9900
C18 H18A 0.9900
C18 H18B 0.9900
C19 C20 1.536(3)
C19 H19A 0.9900
C19 H19B 0.9900
C20 C21 1.528(3)
C20 H20A 0.9900
C20 H20B 0.9900
C21 C22 1.522(3)
C21 H21A 0.9900
C21 H21B 0.9900
C22 C23 1.537(3)
C22 H22A 0.9900
C22 H22B 0.9900
C23 C24 1.529(3)
C23 H23A 0.9900
C23 H23B 0.9900
C24 C25 1.525(3)
C24 H24A 0.9900
C24 H24B 0.9900
C25 C26 1.525(3)
C25 H25A 0.9900
C25 H25B 0.9900
C26 C27 1.524(3)
C26 H26A 0.9900
C26 H26B 0.9900
C27 C28 1.532(3)
C27 H27A 0.9900
C27 H27B 0.9900
C28 C29 1.533(3)
C28 H28A 0.9900
C28 H28B 0.9900
C29 C30 1.524(3)
C29 H29A 0.9900
C29 H29B 0.9900
C30 C31 1.529(3)
C30 H30A 0.9900
C30 H30B 0.9900
C31 C32 1.536(3)
C31 H31A 0.9900
C31 H31B 0.9900
C32 H32A 0.9900
C32 H32B 0.9900
C33 C34 1.532(3)
C33 H33A 0.9900
C33 H33B 0.9900
C34 C35 1.521(3)
C34 H34A 0.9900
C34 H34B 0.9900
C35 C36 1.535(3)
C35 H35A 0.9900
C35 H35B 0.9900
C36 C37 1.527(3)
C36 H36A 0.9900
C36 H36B 0.9900
C37 C38 1.527(3)
C37 H37A 0.9900
C37 H37B 0.9900
C38 C39 1.529(3)
C38 H38A 0.9900
C38 H38B 0.9900
C39 C40 1.526(3)
C39 H39A 0.9900
C39 H39B 0.9900
C40 C41 1.529(3)
C40 H40A 0.9900
C40 H40B 0.9900
C41 C42 1.530(3)
C41 H41A 0.9900
C41 H41B 0.9900
C42 C43 1.529(3)
C42 H42A 0.9900
C42 H42B 0.9900
C43 C44 1.518(3)
C43 H43A 0.9900
C43 H43B 0.9900
C44 C45 1.537(3)
C44 H44A 0.9900
C44 H44B 0.9900
C45 C46 1.527(3)
C45 H45A 0.9900
C45 H45B 0.9900
C46 H46A 0.9900
C46 H46B 0.9900

loop_
_geom_torsion_atom_site_label_1
_geom_torsion_atom_site_label_2
_geom_torsion_atom_site_label_3
_geom_torsion_atom_site_label_4
_geom_torsion
C46 P1 C5 C6 -67.50(17)
C32 P1 C5 C6 -174.75(15)
Os1 P1 C5 C6 57.45(17)
P1 C5 C6 C7 -163.81(14)
C5 C6 C7 C8 175.00(17)
C6 C7 C8 C9 -67.1(2)
C7 C8 C9 C10 -179.31(17)
C8 C9 C10 C11 173.80(17)
C9 C10 C11 C12 65.7(2)
C10 C11 C12 C13 179.38(18)
C11 C12 C13 C14 -170.43(18)
C12 C13 C14 C15 -58.8(3)
C13 C14 C15 C16 -64.4(2)
C14 C15 C16 C17 174.60(17)
C15 C16 C17 C18 -70.9(2)
C16 C17 C18 P2 174.56(15)
C19 P2 C18 C17 55.49(19)
C33 P2 C18 C17 -51.2(2)
Os1 P2 C18 C17 179.29(15)
C18 P2 C19 C20 -166.64(14)
C33 P2 C19 C20 -55.85(16)
Os1 P2 C19 C20 72.38(15)
P2 C19 C20 C21 -154.16(13)
C19 C20 C21 C22 174.26(16)
C20 C21 C22 C23 -172.95(16)
C21 C22 C23 C24 63.7(2)
C22 C23 C24 C25 64.4(2)
C23 C24 C25 C26 -167.27(17)
C24 C25 C26 C27 -175.19(16)
C25 C26 C27 C28 -169.10(17)
C26 C27 C28 C29 66.4(2)
C27 C28 C29 C30 64.0(2)
C28 C29 C30 C31 -169.40(17)
C29 C30 C31 C32 174.08(17)
C30 C31 C32 P1 -153.53(14)
C46 P1 C32 C31 -168.73(14)
C5 P1 C32 C31 -58.27(16)
Os1 P1 C32 C31 70.27(15)
C18 P2 C33 C34 -65.47(17)
C19 P2 C33 C34 -174.15(15)
Os1 P2 C33 C34 59.65(17)
P2 C33 C34 C35 -159.72(15)
C33 C34 C35 C36 175.33(17)
C34 C35 C36 C37 -68.0(2)
C35 C36 C37 C38 178.82(17)
C36 C37 C38 C39 171.90(17)
C37 C38 C39 C40 64.8(2)
C38 C39 C40 C41 -179.57(18)
C39 C40 C41 C42 -171.16(18)
C40 C41 C42 C43 -58.4(3)
C41 C42 C43 C44 -67.3(2)
C42 C43 C44 C45 177.21(17)
C43 C44 C45 C46 -73.3(2)
C44 C45 C46 P1 169.67(15)
C32 P1 C46 C45 61.16(19)
C5 P1 C46 C45 -44.40(19)
Os1 P1 C46 C45 -173.68(15)
